data_7059667
loop_
_publ_author_name
'Ling, Irene'
'Skelton, Brian W.'
'Sobolev, Alexandre N.'
'Alias, Yatimah'
'Khor, Zong Chin'
'Raston, Colin L.'

_publ_section_title
;
 Effect of anions on the solid-state interplay of symmetric and
 unsymmetric phosphonium cations
;
_journal_issue 25
_journal_name_full 'New Journal of Chemistry'
_journal_page_first 10220
_journal_page_last 10228
_journal_paper_doi 10.1039/D0NJ01975E
_journal_volume 44
_journal_year 2020
_chemical_formula_moiety 'C24 H20 P, C2 F6 N O4 S2'
_chemical_formula_sum 'C26 H20 F6 N O4 P S2'
_chemical_formula_weight 619.52
_space_group_crystal_system monoclinic
_space_group_IT_number 15
_space_group_name_Hall '-C 2yc'
_space_group_name_H-M_alt 'C 1 2/c 1'
_atom_sites_solution_hydrogens geom
_audit_creation_method SHELXL-2018/3
_audit_update_record
;
2020-05-17 deposited with the CCDC.	2020-05-22 downloaded from the CCDC.
;
_cell_angle_alpha 90
_cell_angle_beta 97.053(1)
_cell_angle_gamma 90
_cell_formula_units_Z 4
_cell_length_a 22.2823(3)
_cell_length_b 7.3469(1)
_cell_length_c 16.0521(2)
_cell_measurement_reflns_used 7049
_cell_measurement_temperature 100(2)
_cell_measurement_theta_max 67.137
_cell_measurement_theta_min 4.589
_cell_volume 2607.94(6)
_computing_cell_refinement 'CrysAlisPro 1.171.38.46 (Rigaku OD, 2015)'
_computing_data_collection 'CrysAlisPro 1.171.38.46 (Rigaku OD, 2015)'
_computing_data_reduction 'CrysAlisPro 1.171.38.46 (Rigaku OD, 2015)'
_computing_molecular_graphics 'X-Seed v. 4.0 (Barbour, 2001)'
_computing_publication_material 'SHELXL-2018/3 (Sheldrick, 2018)'
_computing_structure_refinement 'SHELXL-2018/3 (Sheldrick, 2018)'
_computing_structure_solution 'SHELXT-2015/1 (Sheldrick, 2015)'
_diffrn_ambient_temperature 100(2)
_diffrn_detector 'CCD plate'
_diffrn_detector_area_resol_mean 10.4738
_diffrn_detector_type Ruby
_diffrn_measured_fraction_theta_full 0.991
_diffrn_measured_fraction_theta_max 0.991
_diffrn_measurement_device 'four-circle diffractometer'
_diffrn_measurement_device_type 'Oxford Diffraction Gemini-R Ultra'
_diffrn_measurement_method '\w scans'
_diffrn_orient_matrix_UB_11 -0.0146134
_diffrn_orient_matrix_UB_12 0.0700085
_diffrn_orient_matrix_UB_13 -0.0906416
_diffrn_orient_matrix_UB_21 -0.0034456
_diffrn_orient_matrix_UB_22 -0.1975499
_diffrn_orient_matrix_UB_23 -0.0324369
_diffrn_orient_matrix_UB_31 -0.0680487
_diffrn_orient_matrix_UB_32 -0.0050882
_diffrn_orient_matrix_UB_33 0.0089900
_diffrn_radiation_monochromator mirror
_diffrn_radiation_source 'fine-focus sealed X-ray tube'
_diffrn_radiation_type CuK\a
_diffrn_radiation_wavelength 1.54178
_diffrn_reflns_av_R_equivalents 0.0250
_diffrn_reflns_av_unetI/netI 0.0172
_diffrn_reflns_Laue_measured_fraction_full 0.991
_diffrn_reflns_Laue_measured_fraction_max 0.991
_diffrn_reflns_limit_h_max 20
_diffrn_reflns_limit_h_min -26
_diffrn_reflns_limit_k_max 8
_diffrn_reflns_limit_k_min -8
_diffrn_reflns_limit_l_max 19
_diffrn_reflns_limit_l_min -19
_diffrn_reflns_number 9481
_diffrn_reflns_point_group_measured_fraction_full 0.991
_diffrn_reflns_point_group_measured_fraction_max 0.991
_diffrn_reflns_theta_full 67.246
_diffrn_reflns_theta_max 67.246
_diffrn_reflns_theta_min 3.998
_diffrn_source_type 'Enhance Ultra (Cu) X-ray Source'
_exptl_absorpt_coefficient_mu 3.152
_exptl_absorpt_correction_T_max 1.00000
_exptl_absorpt_correction_T_min 0.89168
_exptl_absorpt_correction_type multi-scan
_exptl_absorpt_process_details
;
CrysAlisPro, Agilent Technologies,
Version 1.171.37.31 (release 14-01-2014 CrysAlis171 .NET)
(compiled Jan 14 2014,18:38:05)
Empirical absorption correction using spherical harmonics,
 implemented in SCALE3 ABSPACK scaling algorithm.
;
_exptl_crystal_colour colorless
_exptl_crystal_density_diffrn 1.578
_exptl_crystal_description prism
_exptl_crystal_F_000 1264
_exptl_crystal_size_max 0.170
_exptl_crystal_size_mid 0.130
_exptl_crystal_size_min 0.100
_refine_diff_density_max 0.383
_refine_diff_density_min -0.223
_refine_diff_density_rms 0.045
_refine_ls_extinction_method none
_refine_ls_goodness_of_fit_ref 1.002
_refine_ls_hydrogen_treatment constr
_refine_ls_matrix_type full
_refine_ls_number_parameters 249
_refine_ls_number_reflns 2314
_refine_ls_number_restraints 110
_refine_ls_restrained_S_all 1.027
_refine_ls_R_factor_all 0.0321
_refine_ls_R_factor_gt 0.0297
_refine_ls_shift/su_max 0.000
_refine_ls_shift/su_mean 0.000
_refine_ls_structure_factor_coef Fsqd
_refine_ls_weighting_details 'w=1/[\s^2^(Fo^2^)+(0.0350P)^2^+3.7500P] where P=(Fo^2^+2Fc^2^)/3'
_refine_ls_weighting_scheme calc
_refine_ls_wR_factor_gt 0.0722
_refine_ls_wR_factor_ref 0.0746
_reflns_Friedel_coverage 0.000
_reflns_number_gt 2150
_reflns_number_total 2314
_reflns_threshold_expression 'I > 2\s(I)'
_cod_data_source_file d0nj01975e1.cif
_cod_data_source_block 110301A
_cod_depositor_comments
;Adding full bibliography for 7059666--7059672.cif.

 Adding full bibliography for 7059666--7059672.cif.
;
_cod_original_sg_symbol_H-M 'C 2/c'
_cod_database_code 7059667
_shelx_shelxl_version_number 2018/3
_shelx_space_group_comment
;
The symmetry employed for this shelxl refinement is uniquely defined
by the following loop, which should always be used as a source of
symmetry information in preference to the above space-group names.
They are only intended as comments.
;
_shelx_estimated_absorpt_t_min 0.616
_shelx_estimated_absorpt_t_max 0.743

loop_
_space_group_symop_operation_xyz
'x, y, z'
'-x, y, -z+1/2'
'x+1/2, y+1/2, z'
'-x+1/2, y+1/2, -z+1/2'
'-x, -y, -z'
'x, -y, z-1/2'
'-x+1/2, -y+1/2, -z'
'x+1/2, -y+1/2, z-1/2'

loop_
_atom_site_label
_atom_site_type_symbol
_atom_site_fract_x
_atom_site_fract_y
_atom_site_fract_z
_atom_site_U_iso_or_equiv
_atom_site_adp_type
_atom_site_occupancy
_atom_site_site_symmetry_order
_atom_site_calc_flag
_atom_site_refinement_flags_posn
_atom_site_refinement_flags_adp
_atom_site_refinement_flags_occupancy
_atom_site_disorder_assembly
_atom_site_disorder_group
P1 P 0.000000 0.35661(7) 0.250000 0.01578(14) Uani 1 2 d S T P . .
C11 C 0.04811(6) 0.5028(2) 0.31843(9) 0.0185(3) Uani 1 1 d . . . . .
C12 C 0.05328(7) 0.4855(2) 0.40564(9) 0.0218(3) Uani 1 1 d . . . . .
H12 H 0.031851 0.392691 0.430730 0.026 Uiso 1 1 calc R U . . .
C13 C 0.09018(7) 0.6058(2) 0.45528(10) 0.0270(4) Uani 1 1 d . . . . .
H13 H 0.093680 0.595787 0.514685 0.032 Uiso 1 1 calc R U . . .
C14 C 0.12190(7) 0.7403(2) 0.41883(11) 0.0278(4) Uani 1 1 d . . . . .
H14 H 0.147483 0.820797 0.453216 0.033 Uiso 1 1 calc R U . . .
C15 C 0.11633(7) 0.7574(2) 0.33201(11) 0.0271(4) Uani 1 1 d . . . . .
H15 H 0.137971 0.850011 0.307111 0.032 Uiso 1 1 calc R U . . .
C16 C 0.07937(7) 0.6401(2) 0.28191(10) 0.0237(3) Uani 1 1 d . . . . .
H16 H 0.075232 0.652766 0.222584 0.028 Uiso 1 1 calc R U . . .
C21 C 0.04268(7) 0.2099(2) 0.19001(9) 0.0178(3) Uani 1 1 d . . . . .
C22 C 0.10518(7) 0.2247(2) 0.19142(9) 0.0217(3) Uani 1 1 d . . . . .
H22 H 0.127149 0.314983 0.224815 0.026 Uiso 1 1 calc R U . . .
C23 C 0.13488(7) 0.1050(2) 0.14307(10) 0.0268(4) Uani 1 1 d . . . . .
H23 H 0.177423 0.113938 0.143217 0.032 Uiso 1 1 calc R U . . .
C24 C 0.10269(8) -0.0269(2) 0.09479(10) 0.0269(4) Uani 1 1 d . . . . .
H24 H 0.123232 -0.106590 0.061251 0.032 Uiso 1 1 calc R U . . .
C25 C 0.04081(8) -0.0436(2) 0.09501(10) 0.0252(3) Uani 1 1 d . . . . .
H25 H 0.019242 -0.136130 0.062617 0.030 Uiso 1 1 calc R U . . .
C26 C 0.01031(7) 0.0744(2) 0.14237(9) 0.0214(3) Uani 1 1 d . . . . .
H26 H -0.032164 0.063541 0.142519 0.026 Uiso 1 1 calc R U . . .
S1 S 0.2793(2) 0.7513(8) 0.0813(4) 0.0335(11) Uani 0.5 1 d . U P A -1
C1 C 0.2326(6) 0.5717(16) 0.1359(8) 0.0268(8) Uani 0.5 1 d . U P A -1
N1 N 0.23182(11) 0.8414(3) 0.01576(15) 0.0208(5) Uani 0.5 1 d . . P A -1
O1 O 0.33127(11) 0.6752(3) 0.06462(18) 0.0240(5) Uani 0.5 1 d . . P A -1
O2 O 0.28592(11) 0.8949(3) 0.15471(14) 0.0317(5) Uani 0.5 1 d . . P A -1
F1 F 0.26708(10) 0.5156(3) 0.20179(13) 0.0392(5) Uani 0.5 1 d . . P A -1
F2 F 0.22695(12) 0.4396(3) 0.07833(16) 0.0435(5) Uani 0.5 1 d . . P A -1
F3 F 0.18281(12) 0.6341(5) 0.1504(2) 0.0541(8) Uani 0.5 1 d . . P A -1
O1' O 0.16165(11) 0.8097(4) -0.11234(19) 0.0282(6) Uani 0.5 1 d . . P A -1
O2' O 0.24521(11) 0.5868(3) -0.09042(14) 0.0287(5) Uani 0.5 1 d . . P A -1
F1' F 0.32668(10) 0.9038(4) -0.10462(16) 0.0321(5) Uani 0.5 1 d . . P A -1
F2' F 0.26202(12) 0.8710(5) -0.21428(14) 0.0584(7) Uani 0.5 1 d . . P A -1
F3' F 0.25220(11) 1.0890(3) -0.1274(2) 0.0484(6) Uani 0.5 1 d . . P A -1
S2 S 0.22268(19) 0.7537(6) -0.0847(3) 0.0208(8) Uani 0.5 1 d . . P A -1
C2 C 0.2643(6) 0.9118(17) -0.1295(8) 0.0285(9) Uani 0.5 1 d . . P A -1

loop_
_atom_site_aniso_label
_atom_site_aniso_U_11
_atom_site_aniso_U_22
_atom_site_aniso_U_33
_atom_site_aniso_U_23
_atom_site_aniso_U_13
_atom_site_aniso_U_12
P1 0.0158(3) 0.0164(3) 0.0151(2) 0.000 0.00138(18) 0.000
C11 0.0165(7) 0.0183(7) 0.0200(7) -0.0019(6) -0.0005(5) 0.0020(6)
C12 0.0217(8) 0.0231(8) 0.0204(7) -0.0006(6) 0.0019(6) 0.0008(6)
C13 0.0260(8) 0.0341(9) 0.0202(8) -0.0060(7) -0.0004(6) 0.0011(7)
C14 0.0209(8) 0.0300(9) 0.0315(9) -0.0110(7) -0.0006(6) -0.0024(6)
C15 0.0241(8) 0.0242(8) 0.0328(9) -0.0014(7) 0.0031(7) -0.0044(6)
C16 0.0238(8) 0.0246(8) 0.0224(8) 0.0008(6) 0.0010(6) -0.0007(6)
C21 0.0197(7) 0.0185(7) 0.0155(7) 0.0031(6) 0.0037(5) 0.0035(6)
C22 0.0208(8) 0.0250(8) 0.0191(7) 0.0059(6) 0.0015(6) 0.0006(6)
C23 0.0221(8) 0.0348(9) 0.0246(8) 0.0104(7) 0.0075(6) 0.0080(7)
C24 0.0358(9) 0.0252(8) 0.0216(8) 0.0058(6) 0.0115(7) 0.0124(7)
C25 0.0348(9) 0.0194(8) 0.0221(8) -0.0002(6) 0.0058(6) 0.0020(6)
C26 0.0229(8) 0.0203(8) 0.0215(7) 0.0006(6) 0.0050(6) -0.0010(6)
S1 0.0269(18) 0.0440(19) 0.0309(13) 0.0159(12) 0.0085(10) -0.0093(13)
C1 0.0205(16) 0.035(2) 0.0267(19) 0.0160(12) 0.0091(12) -0.0006(13)
N1 0.0213(12) 0.0218(13) 0.0199(11) 0.0015(9) 0.0052(9) 0.0034(10)
O1 0.0165(12) 0.0332(13) 0.0232(13) 0.0000(11) 0.0063(10) 0.0029(9)
O2 0.0349(13) 0.0364(13) 0.0232(11) -0.0094(10) 0.0006(10) 0.0046(10)
F1 0.0381(11) 0.0514(14) 0.0280(10) 0.0184(9) 0.0041(8) 0.0082(10)
F2 0.0509(15) 0.0395(12) 0.0394(12) 0.0081(10) 0.0024(11) -0.0175(11)
F3 0.0301(13) 0.069(2) 0.0693(19) 0.0411(17) 0.0287(14) 0.0192(13)
O1' 0.0208(12) 0.0353(14) 0.0279(14) 0.0044(13) 0.0004(11) -0.0004(9)
O2' 0.0318(12) 0.0249(12) 0.0296(13) -0.0054(9) 0.0051(10) 0.0029(10)
F1' 0.0202(10) 0.0379(12) 0.0391(13) 0.0123(12) 0.0076(9) 0.0001(8)
F2' 0.0512(15) 0.103(2) 0.0222(10) 0.0112(11) 0.0082(9) -0.0144(16)
F3' 0.0301(12) 0.0381(12) 0.0796(19) 0.0289(12) 0.0175(13) 0.0074(9)
S2 0.0105(13) 0.0293(15) 0.0222(11) 0.0066(10) 0.0002(9) 0.0083(10)
C2 0.0234(16) 0.0382(18) 0.0236(18) 0.0153(18) 0.0016(16) 0.0017(17)

loop_
_atom_type_symbol
_atom_type_description
_atom_type_scat_dispersion_real
_atom_type_scat_dispersion_imag
_atom_type_scat_source
C C 0.0181 0.0091 'International Tables Vol C Tables 4.2.6.8 and 6.1.1.4'
H H 0.0000 0.0000 'International Tables Vol C Tables 4.2.6.8 and 6.1.1.4'
F F 0.0727 0.0534 'International Tables Vol C Tables 4.2.6.8 and 6.1.1.4'
N N 0.0311 0.0180 'International Tables Vol C Tables 4.2.6.8 and 6.1.1.4'
O O 0.0492 0.0322 'International Tables Vol C Tables 4.2.6.8 and 6.1.1.4'
P P 0.2955 0.4335 'International Tables Vol C Tables 4.2.6.8 and 6.1.1.4'
S S 0.3331 0.5567 'International Tables Vol C Tables 4.2.6.8 and 6.1.1.4'

loop_
_geom_angle_atom_site_label_1
_geom_angle_atom_site_label_2
_geom_angle_atom_site_label_3
_geom_angle
_geom_angle_site_symmetry_1
_geom_angle_site_symmetry_3
_geom_angle_publ_flag
C21 P1 C21 106.13(10) . 2 ?
C21 P1 C11 110.32(7) . 2 ?
C21 P1 C11 111.84(7) 2 2 ?
C21 P1 C11 111.84(7) . . ?
C21 P1 C11 110.32(7) 2 . ?
C11 P1 C11 106.49(10) 2 . ?
C16 C11 C12 120.19(14) . . ?
C16 C11 P1 117.84(11) . . ?
C12 C11 P1 121.94(12) . . ?
C13 C12 C11 119.17(15) . . ?
C13 C12 H12 120.4 . . ?
C11 C12 H12 120.4 . . ?
C14 C13 C12 120.52(15) . . ?
C14 C13 H13 119.7 . . ?
C12 C13 H13 119.7 . . ?
C13 C14 C15 120.06(15) . . ?
C13 C14 H14 120.0 . . ?
C15 C14 H14 120.0 . . ?
C16 C15 C14 120.07(15) . . ?
C16 C15 H15 120.0 . . ?
C14 C15 H15 120.0 . . ?
C15 C16 C11 119.97(15) . . ?
C15 C16 H16 120.0 . . ?
C11 C16 H16 120.0 . . ?
C22 C21 C26 120.73(14) . . ?
C22 C21 P1 122.58(12) . . ?
C26 C21 P1 116.67(11) . . ?
C23 C22 C21 118.92(15) . . ?
C23 C22 H22 120.5 . . ?
C21 C22 H22 120.5 . . ?
C24 C23 C22 120.33(15) . . ?
C24 C23 H23 119.8 . . ?
C22 C23 H23 119.8 . . ?
C25 C24 C23 120.51(15) . . ?
C25 C24 H24 119.7 . . ?
C23 C24 H24 119.7 . . ?
C24 C25 C26 120.14(15) . . ?
C24 C25 H25 119.9 . . ?
C26 C25 H25 119.9 . . ?
C25 C26 C21 119.34(14) . . ?
C25 C26 H26 120.3 . . ?
C21 C26 H26 120.3 . . ?
O1 S1 N1 125.3(5) . . ?
O1 S1 O2 115.1(4) . . ?
N1 S1 O2 102.5(3) . . ?
O1 S1 C1 109.2(5) . . ?
N1 S1 C1 103.7(5) . . ?
O2 S1 C1 97.1(5) . . ?
F3 C1 F1 114.6(10) . . ?
F3 C1 F2 112.7(10) . . ?
F1 C1 F2 109.3(9) . . ?
F3 C1 S1 111.7(8) . . ?
F1 C1 S1 106.6(8) . . ?
F2 C1 S1 101.0(7) . . ?
S1 N1 S2 117.9(3) . . ?
O2' S2 O1' 126.3(4) . . ?
O2' S2 C2 111.7(6) . . ?
O1' S2 C2 102.6(5) . . ?
O2' S2 N1 113.9(3) . . ?
O1' S2 N1 100.4(3) . . ?
C2 S2 N1 97.6(6) . . ?
F3' C2 F2' 104.6(7) . . ?
F3' C2 F1' 103.4(8) . . ?
F2' C2 F1' 100.7(8) . . ?
F3' C2 S2 122.4(9) . . ?
F2' C2 S2 108.1(8) . . ?
F1' C2 S2 115.2(7) . . ?

loop_
_geom_bond_atom_site_label_1
_geom_bond_atom_site_label_2
_geom_bond_distance
_geom_bond_site_symmetry_2
_geom_bond_publ_flag
P1 C21 1.7941(15) . ?
P1 C21 1.7941(15) 2 ?
P1 C11 1.7943(15) 2 ?
P1 C11 1.7943(15) . ?
C11 C16 1.395(2) . ?
C11 C12 1.396(2) . ?
C12 C13 1.390(2) . ?
C12 H12 0.9500 . ?
C13 C14 1.385(2) . ?
C13 H13 0.9500 . ?
C14 C15 1.390(2) . ?
C14 H14 0.9500 . ?
C15 C16 1.380(2) . ?
C15 H15 0.9500 . ?
C16 H16 0.9500 . ?
C21 C22 1.394(2) . ?
C21 C26 1.400(2) . ?
C22 C23 1.393(2) . ?
C22 H22 0.9500 . ?
C23 C24 1.385(3) . ?
C23 H23 0.9500 . ?
C24 C25 1.385(2) . ?
C24 H24 0.9500 . ?
C25 C26 1.385(2) . ?
C25 H25 0.9500 . ?
C26 H26 0.9500 . ?
S1 O1 1.342(6) . ?
S1 N1 1.546(6) . ?
S1 O2 1.575(7) . ?
S1 C1 1.954(10) . ?
C1 F3 1.248(13) . ?
C1 F1 1.295(14) . ?
C1 F2 1.336(15) . ?
N1 S2 1.725(6) . ?
O1' S2 1.438(4) . ?
O2' S2 1.333(5) . ?
F1' C2 1.399(13) . ?
F2' C2 1.389(14) . ?
F3' C2 1.331(13) . ?
S2 C2 1.700(10) . ?

loop_
_geom_torsion_atom_site_label_1
_geom_torsion_atom_site_label_2
_geom_torsion_atom_site_label_3
_geom_torsion_atom_site_label_4
_geom_torsion
_geom_torsion_site_symmetry_1
_geom_torsion_site_symmetry_2
_geom_torsion_site_symmetry_3
_geom_torsion_site_symmetry_4
_geom_torsion_publ_flag
C21 P1 C11 C16 69.33(13) . . . . ?
C21 P1 C11 C16 -172.79(11) 2 . . . ?
C11 P1 C11 C16 -51.24(10) 2 . . . ?
C21 P1 C11 C12 -112.62(13) . . . . ?
C21 P1 C11 C12 5.26(15) 2 . . . ?
C11 P1 C11 C12 126.81(14) 2 . . . ?
C16 C11 C12 C13 -0.4(2) . . . . ?
P1 C11 C12 C13 -178.43(12) . . . . ?
C11 C12 C13 C14 -0.6(2) . . . . ?
C12 C13 C14 C15 0.9(2) . . . . ?
C13 C14 C15 C16 -0.3(2) . . . . ?
C14 C15 C16 C11 -0.7(2) . . . . ?
C12 C11 C16 C15 1.1(2) . . . . ?
P1 C11 C16 C15 179.16(12) . . . . ?
C21 P1 C21 C22 -126.62(14) 2 . . . ?
C11 P1 C21 C22 112.05(12) 2 . . . ?
C11 P1 C21 C22 -6.27(14) . . . . ?
C21 P1 C21 C26 51.86(10) 2 . . . ?
C11 P1 C21 C26 -69.47(13) 2 . . . ?
C11 P1 C21 C26 172.21(11) . . . . ?
C26 C21 C22 C23 1.5(2) . . . . ?
P1 C21 C22 C23 179.87(11) . . . . ?
C21 C22 C23 C24 -0.3(2) . . . . ?
C22 C23 C24 C25 -1.1(2) . . . . ?
C23 C24 C25 C26 1.3(2) . . . . ?
C24 C25 C26 C21 -0.2(2) . . . . ?
C22 C21 C26 C25 -1.2(2) . . . . ?
P1 C21 C26 C25 -179.72(11) . . . . ?
O1 S1 N1 S2 32.7(7) . . . . ?
O2 S1 N1 S2 166.24(18) . . . . ?
C1 S1 N1 S2 -93.2(6) . . . . ?
S1 N1 S2 O2' 17.7(6) . . . . ?
S1 N1 S2 O1' 155.4(2) . . . . ?
S1 N1 S2 C2 -100.2(6) . . . . ?
O2' S2 C2 F3' -176.4(9) . . . . ?
O1' S2 C2 F3' 45.6(12) . . . . ?
N1 S2 C2 F3' -56.8(11) . . . . ?
O2' S2 C2 F2' 62.2(9) . . . . ?
O1' S2 C2 F2' -75.8(9) . . . . ?
N1 S2 C2 F2' -178.3(7) . . . . ?
O2' S2 C2 F1' -49.5(11) . . . . ?
O1' S2 C2 F1' 172.6(8) . . . . ?
N1 S2 C2 F1' 70.1(10) . . . . ?
